data_1573677
loop_
_publ_author_name
'Wu, Hengbo'
'Luo, Ruitong'
'Peng, Jingjing'
'Han, Zijian'
'Zhang, Renjie'
'Xu, Zhijian'
'Zhu, Weiliang'
'Liu, Hong'
'Li, Chunpu'

_publ_section_title
;
 B(MIDA)-directed site-selective intermolecular halofluoroalkylation of
 alkenes: synthesis of diversely functionalized building blocks
;
_journal_name_full 'Chemical Science'
_journal_paper_doi 10.1039/D4SC07900K
_journal_year 2025
_chemical_formula_moiety 'C11 H15 B F2 I N O6'
_chemical_formula_sum 'C11 H15 B F2 I N O6'
_chemical_formula_weight 432.95
_space_group_crystal_system monoclinic
_space_group_IT_number 15
_space_group_name_Hall '-C 2yc'
_space_group_name_H-M_alt 'C 1 2/c 1'
_atom_sites_solution_hydrogens geom
_atom_sites_solution_primary dual
_audit_creation_date 2021-10-16
_audit_creation_method
;
Olex2 1.2
(compiled 2018.05.29 svn.r3508 for OlexSys, GUI svn.r5506)
;
_audit_update_record
;
2023-01-17 deposited with the CCDC.	2024-12-30 downloaded from the CCDC.
;
_cell_angle_alpha 90
_cell_angle_beta 126.597(7)
_cell_angle_gamma 90
_cell_formula_units_Z 24
_cell_length_a 51.208(5)
_cell_length_b 7.1184(7)
_cell_length_c 31.560(4)
_cell_measurement_reflns_used 8171
_cell_measurement_temperature 170
_cell_measurement_theta_max 25.061
_cell_measurement_theta_min 2.338
_cell_volume 9236.1(19)
_computing_cell_refinement 'SAINT V8.40A (?, 2016)'
_computing_data_reduction 'SAINT V8.40A (?, 2016)'
_computing_molecular_graphics 'Olex2 (Dolomanov et al., 2009)'
_computing_publication_material 'Olex2 (Dolomanov et al., 2009)'
_computing_structure_refinement 'ShelXL (Sheldrick, 2015)'
_computing_structure_solution 'ShelXT (Sheldrick, 2015)'
_diffrn_ambient_temperature 170.0
_diffrn_measured_fraction_theta_full 0.968
_diffrn_measured_fraction_theta_max 0.968
_diffrn_measurement_device_type 'D8 VENTURE'
_diffrn_measurement_method '\f and \w scans'
_diffrn_radiation_type MoK\a
_diffrn_radiation_wavelength 0.71073
_diffrn_reflns_av_R_equivalents 0.0664
_diffrn_reflns_av_unetI/netI 0.0605
_diffrn_reflns_Laue_measured_fraction_full 0.968
_diffrn_reflns_Laue_measured_fraction_max 0.968
_diffrn_reflns_limit_h_max 60
_diffrn_reflns_limit_h_min -60
_diffrn_reflns_limit_k_max 7
_diffrn_reflns_limit_k_min -8
_diffrn_reflns_limit_l_max 37
_diffrn_reflns_limit_l_min -33
_diffrn_reflns_number 29505
_diffrn_reflns_point_group_measured_fraction_full 0.968
_diffrn_reflns_point_group_measured_fraction_max 0.968
_diffrn_reflns_theta_full 25.084
_diffrn_reflns_theta_max 25.084
_diffrn_reflns_theta_min 0.991
_diffrn_standards_number 0
_exptl_absorpt_coefficient_mu 2.128
_exptl_absorpt_correction_T_max 0.0329
_exptl_absorpt_correction_T_min 0.0146
_exptl_absorpt_correction_type multi-scan
_exptl_absorpt_process_details
'SADABS-2016/2 (Bruker,2016/2) was used for absorption correction. wR2(int) was 0.1847 before and 0.0562 after correction. The Ratio of minimum to maximum transmission is 0.4438. The \l/2 correction factor is Not present.'
_exptl_crystal_colour colourless
_exptl_crystal_colour_primary colourless
_exptl_crystal_density_diffrn 1.868
_exptl_crystal_description needle
_exptl_crystal_F_000 5088
_exptl_crystal_size_max 0.5
_exptl_crystal_size_mid 0.12
_exptl_crystal_size_min 0.03
_refine_diff_density_max 2.140
_refine_diff_density_min -0.780
_refine_diff_density_rms 0.104
_refine_ls_extinction_method none
_refine_ls_goodness_of_fit_ref 1.025
_refine_ls_hydrogen_treatment constr
_refine_ls_matrix_type full
_refine_ls_number_parameters 601
_refine_ls_number_reflns 7974
_refine_ls_number_restraints 0
_refine_ls_restrained_S_all 1.025
_refine_ls_R_factor_all 0.0662
_refine_ls_R_factor_gt 0.0421
_refine_ls_shift/su_max 0.001
_refine_ls_shift/su_mean 0.000
_refine_ls_structure_factor_coef Fsqd
_refine_ls_weighting_details 'w=1/[\s^2^(Fo^2^)+(0.0272P)^2^+36.3093P] where P=(Fo^2^+2Fc^2^)/3'
_refine_ls_weighting_scheme calc
_refine_ls_wR_factor_gt 0.0845
_refine_ls_wR_factor_ref 0.0963
_reflns_Friedel_coverage 0.000
_reflns_number_gt 5860
_reflns_number_total 7974
_reflns_threshold_expression 'I > 2\s(I)'
_cod_data_source_file d4sc07900k2.cif
_cod_data_source_block 20211478
_cod_original_cell_volume 9236.0(18)
_cod_database_code 1573677
_shelx_shelxl_version_number 2018/3
_shelx_space_group_comment
;
The symmetry employed for this shelxl refinement is uniquely defined
by the following loop, which should always be used as a source of
symmetry information in preference to the above space-group names.
They are only intended as comments.
;
_shelx_estimated_absorpt_t_max 0.939
_shelx_estimated_absorpt_t_min 0.416
_olex2_refinement_description
;
1. Fixed Uiso
 At 1.2 times of:
  All C(H) groups, All C(H,H) groups
 At 1.5 times of:
  All C(H,H,H) groups
2.a Ternary CH refined with riding coordinates:
 C17(H17), C6(H6), C28(H28)
2.b Secondary CH2 refined with riding coordinates:
 C29(H29A,H29B), C16(H16A,H16B), C18(H18A,H18B), C23(H23A,H23B), C12(H12A,
 H12B), C7(H7A,H7B), C4(H4A,H4B), C26(H26A,H26B), C33(H33A,H33B), C2(H2A,H2B),
 C21(H21A,H21B), C10(H10A,H10B)
2.c Idealised Me refined as rotating group:
 C25(H25A,H25B,H25C), C14(H14A,H14B,H14C), C3(H3A,H3B,H3C), C32(H32A,H32B,
 H32C), C11(H11A,H11B,H11C), C22(H22A,H22B,H22C)
;
_olex2_submission_special_instructions 'No special instructions were received'

loop_
_space_group_symop_operation_xyz
'x, y, z'
'-x, y, -z+1/2'
'x+1/2, y+1/2, z'
'-x+1/2, y+1/2, -z+1/2'
'-x, -y, -z'
'x, -y, z-1/2'
'-x+1/2, -y+1/2, -z'
'x+1/2, -y+1/2, z-1/2'

loop_
_atom_site_label
_atom_site_type_symbol
_atom_site_fract_x
_atom_site_fract_y
_atom_site_fract_z
_atom_site_U_iso_or_equiv
_atom_site_adp_type
_atom_site_occupancy
_atom_site_site_symmetry_order
_atom_site_calc_flag
_atom_site_refinement_flags_posn
_atom_site_refinement_flags_adp
_atom_site_refinement_flags_occupancy
_atom_site_disorder_assembly
_atom_site_disorder_group
I2 I 0.60343(2) 0.69268(6) 0.66352(2) 0.04252(12) Uani 1 1 d . . . . .
I3 I 0.37708(2) -0.30458(6) 0.69378(2) 0.04578(12) Uani 1 1 d . . . . .
I1 I 0.33808(2) 0.58072(7) 0.37500(2) 0.04810(13) Uani 1 1 d . . . . .
F2 F 0.26784(7) 0.6229(5) 0.35316(14) 0.0506(9) Uani 1 1 d . . . . .
F4 F 0.64740(7) 1.3282(5) 0.71146(15) 0.0503(10) Uani 1 1 d . . . . .
F3 F 0.63100(7) 1.1978(5) 0.75443(14) 0.0532(9) Uani 1 1 d . . . . .
O3 O 0.36841(8) 0.3790(5) 0.53192(15) 0.0368(9) Uani 1 1 d . . . . .
F5 F 0.44750(7) -0.3686(5) 0.71131(14) 0.0498(9) Uani 1 1 d . . . . .
F6 F 0.45224(8) -0.3634(5) 0.64693(16) 0.0566(10) Uani 1 1 d . . . . .
O15 O 0.54010(8) 0.9531(6) 0.56382(15) 0.0386(9) Uani 1 1 d . . . . .
O14 O 0.53547(8) 1.1716(5) 0.61910(15) 0.0375(9) Uani 1 1 d . . . . .
F1 F 0.26364(8) 0.6989(5) 0.41563(17) 0.0601(11) Uani 1 1 d . . . . .
O9 O 0.34473(8) -0.0929(6) 0.53662(15) 0.0388(9) Uani 1 1 d . . . . .
O5 O 0.39030(8) 0.6150(5) 0.50581(15) 0.0391(10) Uani 1 1 d . . . . .
O11 O 0.32381(8) -0.3361(6) 0.56208(16) 0.0405(10) Uani 1 1 d . . . . .
O7 O 0.44801(9) -0.0050(6) 0.71610(16) 0.0432(10) Uani 1 1 d . . . . .
O13 O 0.49173(8) 1.3070(6) 0.60615(16) 0.0424(10) Uani 1 1 d . . . . .
O10 O 0.31613(9) 0.0795(6) 0.46332(17) 0.0462(11) Uani 1 1 d . . . . .
O16 O 0.51879(9) 0.7362(6) 0.49994(17) 0.0481(11) Uani 1 1 d . . . . .
O4 O 0.39729(9) 0.2135(6) 0.60649(18) 0.0468(11) Uani 1 1 d . . . . .
O12 O 0.27973(9) -0.4564(6) 0.55109(18) 0.0540(12) Uani 1 1 d . . . . .
O8 O 0.46567(10) -0.0017(7) 0.66589(18) 0.0543(12) Uani 1 1 d . . . . .
O18 O 0.67140(9) 1.0023(7) 0.7075(2) 0.0565(13) Uani 1 1 d . . . . .
O6 O 0.43247(9) 0.7318(6) 0.5108(2) 0.0581(13) Uani 1 1 d . . . . .
N3 N 0.51916(10) 0.8443(6) 0.61009(18) 0.0347(11) Uani 1 1 d . . . . .
O17 O 0.67736(10) 0.9529(7) 0.78353(19) 0.0621(14) Uani 1 1 d . . . . .
N2 N 0.31743(9) -0.0131(7) 0.57593(18) 0.0353(11) Uani 1 1 d . . . . .
N1 N 0.39550(9) 0.2880(7) 0.49287(19) 0.0363(11) Uani 1 1 d . . . . .
O2 O 0.25855(11) 0.2717(6) 0.36286(19) 0.0611(13) Uani 1 1 d . . . . .
O1 O 0.25353(10) 0.3468(6) 0.4269(2) 0.0572(12) Uani 1 1 d . . . . .
C15 C 0.52357(12) 0.7954(9) 0.5402(2) 0.0380(14) Uani 1 1 d . . . . .
C29 C 0.40153(12) -0.2846(8) 0.6247(2) 0.0376(13) Uani 1 1 d . . . . .
H29A H 0.395368 -0.418858 0.620328 0.045 Uiso 1 1 calc R . . . .
H29B H 0.396756 -0.241589 0.590957 0.045 Uiso 1 1 calc R . . . .
C17 C 0.58384(12) 0.9617(8) 0.6647(2) 0.0375(14) Uani 1 1 d . . . . .
H17 H 0.585539 0.969650 0.697891 0.045 Uiso 1 1 calc R . . . .
C24 C 0.32084(12) 0.0231(8) 0.5035(2) 0.0371(14) Uani 1 1 d . . . . .
C27 C 0.29798(13) -0.3270(9) 0.5623(2) 0.0424(15) Uani 1 1 d . . . . .
C16 C 0.51240(13) 0.7025(8) 0.5697(2) 0.0394(14) Uani 1 1 d . . . . .
H16A H 0.488899 0.672721 0.545690 0.047 Uiso 1 1 calc R . . . .
H16B H 0.524676 0.585124 0.586855 0.047 Uiso 1 1 calc R . . . .
C13 C 0.50531(12) 1.1713(8) 0.6059(2) 0.0361(13) Uani 1 1 d . . . . .
C18 C 0.60374(11) 1.1217(9) 0.6648(2) 0.0406(15) Uani 1 1 d . . . . .
H18A H 0.608115 1.091254 0.638933 0.049 Uiso 1 1 calc R . . . .
H18B H 0.590314 1.237138 0.652304 0.049 Uiso 1 1 calc R . . . .
C6 C 0.33474(12) 0.4587(9) 0.4350(2) 0.0404(14) Uani 1 1 d . . . . .
H6 H 0.325058 0.330151 0.423521 0.048 Uiso 1 1 calc R . . . .
C23 C 0.30026(13) 0.0676(9) 0.5214(2) 0.0422(15) Uani 1 1 d . . . . .
H23A H 0.278403 0.010839 0.497235 0.051 Uiso 1 1 calc R . . . .
H23B H 0.297735 0.205254 0.522142 0.051 Uiso 1 1 calc R . . . .
C30 C 0.43773(13) -0.2722(9) 0.6662(3) 0.0432(15) Uani 1 1 d . . . . .
C5 C 0.41502(12) 0.6002(9) 0.5032(2) 0.0416(15) Uani 1 1 d . . . . .
C31 C 0.45255(12) -0.0737(9) 0.6827(2) 0.0408(15) Uani 1 1 d . . . . .
C12 C 0.49104(12) 0.9766(8) 0.5896(2) 0.0384(14) Uani 1 1 d . . . . .
H12A H 0.479446 0.945558 0.604966 0.046 Uiso 1 1 calc R . . . .
H12B H 0.475491 0.967804 0.550692 0.046 Uiso 1 1 calc R . . . .
C28 C 0.37915(12) -0.1761(8) 0.6333(2) 0.0362(13) Uani 1 1 d . . . . .
H28 H 0.388000 -0.045974 0.645031 0.043 Uiso 1 1 calc R . . . .
C25 C 0.33200(13) 0.1420(8) 0.6160(2) 0.0397(14) Uani 1 1 d . . . . .
H25A H 0.346748 0.216424 0.612540 0.060 Uiso 1 1 calc GR . . . .
H25B H 0.344138 0.088096 0.651512 0.060 Uiso 1 1 calc GR . . . .
H25C H 0.314618 0.222999 0.610048 0.060 Uiso 1 1 calc GR . . . .
C1 C 0.39236(12) 0.2635(9) 0.5662(2) 0.0382(14) Uani 1 1 d . . . . .
C14 C 0.52808(13) 0.7533(9) 0.6599(2) 0.0408(14) Uani 1 1 d . . . . .
H14A H 0.509960 0.675076 0.652174 0.061 Uiso 1 1 calc GR . . . .
H14B H 0.532690 0.850492 0.685525 0.061 Uiso 1 1 calc GR . . . .
H14C H 0.547418 0.674804 0.674613 0.061 Uiso 1 1 calc GR . . . .
C20 C 0.66395(13) 1.0230(9) 0.7410(3) 0.0468(17) Uani 1 1 d . . . . .
C3 C 0.38049(14) 0.1304(9) 0.4532(3) 0.0462(16) Uani 1 1 d . . . . .
H3A H 0.368068 0.182647 0.417477 0.069 Uiso 1 1 calc GR . . . .
H3B H 0.365945 0.057597 0.457472 0.069 Uiso 1 1 calc GR . . . .
H3C H 0.397705 0.048403 0.458949 0.069 Uiso 1 1 calc GR . . . .
C7 C 0.31342(12) 0.5790(8) 0.4426(2) 0.0406(14) Uani 1 1 d . . . . .
H7A H 0.318460 0.546325 0.477270 0.049 Uiso 1 1 calc R . . . .
H7B H 0.319957 0.711585 0.444766 0.049 Uiso 1 1 calc R . . . .
C4 C 0.41803(12) 0.4059(8) 0.4882(2) 0.0400(14) Uani 1 1 d . . . . .
H4A H 0.440692 0.359974 0.512383 0.048 Uiso 1 1 calc R . . . .
H4B H 0.411395 0.403647 0.451626 0.048 Uiso 1 1 calc R . . . .
C19 C 0.63600(12) 1.1643(9) 0.7175(3) 0.0421(15) Uani 1 1 d . . . . .
C26 C 0.29544(13) -0.1363(8) 0.5802(3) 0.0406(15) Uani 1 1 d . . . . .
H26A H 0.272767 -0.089627 0.557330 0.049 Uiso 1 1 calc R . . . .
H26B H 0.302632 -0.141261 0.617121 0.049 Uiso 1 1 calc R . . . .
C33 C 0.45755(14) 0.1890(9) 0.7333(3) 0.0495(16) Uani 1 1 d . . . . .
H33A H 0.453923 0.266420 0.704186 0.059 Uiso 1 1 calc R . . . .
H33B H 0.480893 0.195305 0.763459 0.059 Uiso 1 1 calc R . . . .
C2 C 0.41273(12) 0.2099(9) 0.5479(2) 0.0440(15) Uani 1 1 d . . . . .
H2A H 0.434827 0.264100 0.571681 0.053 Uiso 1 1 calc R . . . .
H2B H 0.414648 0.071597 0.547609 0.053 Uiso 1 1 calc R . . . .
C9 C 0.26098(14) 0.3809(10) 0.3983(3) 0.0473(16) Uani 1 1 d . . . . .
C8 C 0.27711(13) 0.5681(9) 0.4021(3) 0.0426(15) Uani 1 1 d . . . . .
B01N B 0.37049(14) 0.4429(10) 0.4897(3) 0.0372(16) Uani 1 1 d . . . . .
B01O B 0.34299(14) -0.1607(9) 0.5787(3) 0.0364(15) Uani 1 1 d . . . . .
C32 C 0.43729(17) 0.2593(10) 0.7493(3) 0.0594(19) Uani 1 1 d . . . . .
H32A H 0.414516 0.266382 0.718270 0.089 Uiso 1 1 calc GR . . . .
H32B H 0.444825 0.384502 0.764985 0.089 Uiso 1 1 calc GR . . . .
H32C H 0.439172 0.173326 0.775275 0.089 Uiso 1 1 calc GR . . . .
B01Q B 0.54619(14) 0.9838(9) 0.6153(3) 0.0349(15) Uani 1 1 d . . . . .
C21 C 0.69892(15) 0.8766(11) 0.7247(3) 0.074(3) Uani 1 1 d . . . . .
H21A H 0.713332 0.868200 0.763737 0.089 Uiso 1 1 calc R . . . .
H21B H 0.690676 0.748949 0.710420 0.089 Uiso 1 1 calc R . . . .
C10 C 0.24677(18) 0.0796(10) 0.3604(3) 0.074(3) Uani 1 1 d . . . . .
H10A H 0.259981 -0.012487 0.357199 0.088 Uiso 1 1 calc R . . . .
H10B H 0.249268 0.052221 0.393440 0.088 Uiso 1 1 calc R . . . .
C11 C 0.21305(15) 0.0611(12) 0.3160(3) 0.083(3) Uani 1 1 d . . . . .
H11A H 0.210335 0.097727 0.283621 0.124 Uiso 1 1 calc GR . . . .
H11B H 0.199716 0.142728 0.321066 0.124 Uiso 1 1 calc GR . . . .
H11C H 0.206169 -0.069701 0.312993 0.124 Uiso 1 1 calc GR . . . .
C22 C 0.7159(3) 0.942(2) 0.7078(6) 0.185(8) Uani 1 1 d . . . . .
H22A H 0.700830 0.978663 0.670591 0.278 Uiso 1 1 calc GR . . . .
H22B H 0.730482 0.843292 0.711397 0.278 Uiso 1 1 calc GR . . . .
H22C H 0.728761 1.051165 0.728915 0.278 Uiso 1 1 calc GR . . . .

loop_
_atom_site_aniso_label
_atom_site_aniso_U_11
_atom_site_aniso_U_22
_atom_site_aniso_U_33
_atom_site_aniso_U_23
_atom_site_aniso_U_13
_atom_site_aniso_U_12
I2 0.04041(19) 0.0381(2) 0.0475(3) -0.00031(18) 0.02536(18) 0.00550(16)
I3 0.0459(2) 0.0538(3) 0.0413(2) 0.00805(19) 0.02793(19) 0.00711(19)
I1 0.0454(2) 0.0614(3) 0.0429(3) 0.0093(2) 0.0293(2) 0.00643(19)
F2 0.0411(16) 0.059(2) 0.044(2) 0.0133(17) 0.0206(16) 0.0043(16)
F4 0.0419(16) 0.0357(19) 0.065(2) 0.0087(17) 0.0275(17) -0.0022(14)
F3 0.0491(18) 0.061(2) 0.052(2) -0.0063(19) 0.0317(18) -0.0042(17)
O3 0.0335(17) 0.042(2) 0.035(2) 0.0018(18) 0.0209(18) 0.0021(17)
F5 0.0466(17) 0.042(2) 0.051(2) 0.0129(17) 0.0244(17) 0.0074(15)
F6 0.0499(18) 0.054(2) 0.075(3) -0.0118(19) 0.0420(19) 0.0033(16)
O15 0.0378(18) 0.041(2) 0.042(2) 0.0034(19) 0.0266(18) -0.0002(17)
O14 0.0314(17) 0.037(2) 0.044(2) 0.0039(18) 0.0222(18) 0.0013(16)
F1 0.0584(19) 0.043(2) 0.091(3) 0.006(2) 0.051(2) 0.0059(18)
O9 0.0360(18) 0.046(2) 0.036(2) 0.0021(19) 0.0225(18) 0.0024(18)
O5 0.0399(19) 0.034(2) 0.043(3) -0.0016(18) 0.0245(19) 0.0009(17)
O11 0.0373(18) 0.044(2) 0.042(2) -0.0034(19) 0.0244(18) -0.0021(17)
O7 0.048(2) 0.042(2) 0.046(3) -0.003(2) 0.032(2) -0.0049(19)
O13 0.0372(18) 0.042(2) 0.048(3) -0.003(2) 0.0251(19) 0.0043(18)
O10 0.049(2) 0.050(3) 0.043(3) 0.007(2) 0.030(2) -0.001(2)
O16 0.048(2) 0.062(3) 0.036(3) -0.006(2) 0.025(2) 0.011(2)
O4 0.048(2) 0.048(3) 0.046(3) 0.001(2) 0.029(2) -0.002(2)
O12 0.045(2) 0.049(3) 0.067(3) 0.000(2) 0.033(2) -0.009(2)
O8 0.063(2) 0.052(3) 0.070(3) -0.008(2) 0.051(3) -0.010(2)
O18 0.040(2) 0.052(3) 0.074(3) 0.009(2) 0.032(2) 0.0125(19)
O6 0.048(2) 0.046(3) 0.074(3) 0.002(2) 0.033(2) -0.011(2)
N3 0.034(2) 0.035(3) 0.037(3) -0.001(2) 0.023(2) 0.0004(19)
O17 0.055(2) 0.053(3) 0.049(3) 0.014(2) 0.015(2) 0.005(2)
N2 0.034(2) 0.040(3) 0.035(3) -0.001(2) 0.023(2) -0.002(2)
N1 0.033(2) 0.040(3) 0.038(3) -0.002(2) 0.022(2) 0.001(2)
O2 0.080(3) 0.043(3) 0.055(3) -0.001(2) 0.038(3) -0.003(2)
O1 0.065(3) 0.049(3) 0.074(3) 0.010(2) 0.050(3) 0.007(2)
C15 0.032(3) 0.042(3) 0.040(4) 0.005(3) 0.022(3) 0.009(3)
C29 0.041(3) 0.040(3) 0.033(3) 0.002(3) 0.023(3) 0.003(3)
C17 0.039(3) 0.030(3) 0.046(4) 0.002(3) 0.027(3) 0.007(2)
C24 0.036(3) 0.033(3) 0.042(4) -0.003(3) 0.024(3) -0.008(2)
C27 0.039(3) 0.047(4) 0.042(4) 0.005(3) 0.024(3) -0.002(3)
C16 0.041(3) 0.040(3) 0.040(4) -0.006(3) 0.026(3) 0.000(3)
C13 0.034(3) 0.040(3) 0.034(3) 0.002(3) 0.020(3) 0.003(3)
C18 0.028(2) 0.048(4) 0.042(4) 0.005(3) 0.019(3) -0.003(2)
C6 0.041(3) 0.042(3) 0.041(4) -0.001(3) 0.026(3) 0.000(3)
C23 0.039(3) 0.046(4) 0.038(4) 0.007(3) 0.021(3) 0.004(3)
C30 0.039(3) 0.041(4) 0.051(4) 0.003(3) 0.028(3) 0.007(3)
C5 0.035(3) 0.042(4) 0.042(4) 0.004(3) 0.020(3) -0.001(3)
C31 0.029(3) 0.048(4) 0.040(4) 0.003(3) 0.018(3) 0.001(3)
C12 0.035(3) 0.039(3) 0.046(4) -0.001(3) 0.027(3) 0.000(2)
C28 0.041(3) 0.032(3) 0.044(4) 0.000(3) 0.029(3) 0.000(2)
C25 0.041(3) 0.036(3) 0.045(4) -0.003(3) 0.027(3) 0.002(2)
C1 0.034(3) 0.043(4) 0.033(4) -0.006(3) 0.018(3) -0.008(2)
C14 0.048(3) 0.041(3) 0.040(4) 0.004(3) 0.030(3) -0.002(3)
C20 0.036(3) 0.036(3) 0.057(5) -0.001(3) 0.022(3) -0.008(3)
C3 0.051(3) 0.040(4) 0.052(4) -0.009(3) 0.033(3) -0.005(3)
C7 0.041(3) 0.036(3) 0.043(4) 0.001(3) 0.024(3) 0.003(3)
C4 0.037(3) 0.043(4) 0.045(4) 0.004(3) 0.028(3) 0.003(3)
C19 0.039(3) 0.040(4) 0.049(4) 0.003(3) 0.027(3) -0.006(3)
C26 0.041(3) 0.042(4) 0.051(4) 0.005(3) 0.035(3) 0.000(3)
C33 0.049(3) 0.044(4) 0.060(4) -0.003(3) 0.034(3) -0.002(3)
C2 0.034(3) 0.051(4) 0.041(4) 0.009(3) 0.019(3) 0.002(3)
C9 0.039(3) 0.051(4) 0.047(4) 0.008(3) 0.022(3) 0.012(3)
C8 0.038(3) 0.042(4) 0.055(4) 0.008(3) 0.031(3) 0.004(3)
B01N 0.036(3) 0.040(4) 0.038(4) -0.001(3) 0.024(3) 0.002(3)
B01O 0.035(3) 0.036(4) 0.037(4) -0.001(3) 0.021(3) -0.002(3)
C32 0.084(5) 0.048(4) 0.065(5) 0.006(3) 0.054(4) 0.004(4)
B01Q 0.035(3) 0.034(3) 0.037(4) 0.004(3) 0.022(3) 0.002(3)
C21 0.042(3) 0.066(5) 0.095(7) -0.016(4) 0.030(4) 0.012(3)
C10 0.087(5) 0.036(4) 0.067(5) -0.004(4) 0.029(4) -0.013(4)
C11 0.053(4) 0.073(6) 0.077(6) 0.012(5) 0.014(4) -0.006(4)
C22 0.158(10) 0.205(15) 0.309(19) 0.167(14) 0.202(13) 0.122(10)

loop_
_atom_type_symbol
_atom_type_description
_atom_type_scat_dispersion_real
_atom_type_scat_dispersion_imag
_atom_type_scat_source
C C 0.0033 0.0016 'International Tables Vol C Tables 4.2.6.8 and 6.1.1.4'
H H 0.0000 0.0000 'International Tables Vol C Tables 4.2.6.8 and 6.1.1.4'
B B 0.0013 0.0007 'International Tables Vol C Tables 4.2.6.8 and 6.1.1.4'
F F 0.0171 0.0103 'International Tables Vol C Tables 4.2.6.8 and 6.1.1.4'
I I -0.4742 1.8119 'International Tables Vol C Tables 4.2.6.8 and 6.1.1.4'
N N 0.0061 0.0033 'International Tables Vol C Tables 4.2.6.8 and 6.1.1.4'
O O 0.0106 0.0060 'International Tables Vol C Tables 4.2.6.8 and 6.1.1.4'

loop_
_geom_angle_atom_site_label_1
_geom_angle_atom_site_label_2
_geom_angle_atom_site_label_3
_geom_angle
_geom_angle_site_symmetry_1
_geom_angle_site_symmetry_3
_geom_angle_publ_flag
C1 O3 B01N 113.4(4) . . ?
C15 O15 B01Q 112.8(5) . . ?
C13 O14 B01Q 112.9(4) . . ?
C24 O9 B01O 113.3(4) . . ?
C5 O5 B01N 113.7(5) . . ?
C27 O11 B01O 114.2(5) . . ?
C31 O7 C33 118.4(5) . . ?
C20 O18 C21 116.1(6) . . ?
C16 N3 C12 112.3(4) . . ?
C16 N3 C14 111.9(5) . . ?
C16 N3 B01Q 104.4(5) . . ?
C12 N3 B01Q 101.5(4) . . ?
C14 N3 C12 109.7(5) . . ?
C14 N3 B01Q 116.6(4) . . ?
C23 N2 B01O 102.1(5) . . ?
C25 N2 C23 109.9(5) . . ?
C25 N2 B01O 116.6(4) . . ?
C26 N2 C23 111.7(4) . . ?
C26 N2 C25 112.2(5) . . ?
C26 N2 B01O 103.8(4) . . ?
C3 N1 C2 109.9(5) . . ?
C3 N1 B01N 117.1(4) . . ?
C4 N1 C3 112.1(5) . . ?
C4 N1 C2 111.2(4) . . ?
C4 N1 B01N 103.6(4) . . ?
C2 N1 B01N 102.5(5) . . ?
C9 O2 C10 115.0(6) . . ?
O15 C15 C16 111.8(5) . . ?
O16 C15 O15 122.7(6) . . ?
O16 C15 C16 125.4(6) . . ?
C30 C29 C28 118.7(5) . . ?
C18 C17 I2 110.1(4) . . ?
C18 C17 B01Q 110.0(5) . . ?
B01Q C17 I2 111.6(4) . . ?
O9 C24 C23 111.1(5) . . ?
O10 C24 O9 123.3(5) . . ?
O10 C24 C23 125.5(5) . . ?
O11 C27 C26 110.8(5) . . ?
O12 C27 O11 124.1(6) . . ?
O12 C27 C26 125.0(6) . . ?
N3 C16 C15 104.5(5) . . ?
O14 C13 C12 110.0(5) . . ?
O13 C13 O14 124.5(5) . . ?
O13 C13 C12 125.5(5) . . ?
C19 C18 C17 116.0(5) . . ?
C7 C6 I1 110.4(4) . . ?
C7 C6 B01N 109.7(5) . . ?
B01N C6 I1 109.4(4) . . ?
C24 C23 N2 106.8(4) . . ?
F5 C30 C29 111.6(5) . . ?
F5 C30 C31 107.8(5) . . ?
F6 C30 F5 105.3(5) . . ?
F6 C30 C29 107.4(5) . . ?
F6 C30 C31 107.2(5) . . ?
C29 C30 C31 116.8(5) . . ?
O5 C5 C4 112.1(5) . . ?
O6 C5 O5 123.1(6) . . ?
O6 C5 C4 124.8(6) . . ?
O7 C31 C30 109.1(5) . . ?
O8 C31 O7 128.2(6) . . ?
O8 C31 C30 122.7(6) . . ?
N3 C12 C13 106.5(4) . . ?
C29 C28 I3 112.0(4) . . ?
C29 C28 B01O 110.5(5) . . ?
B01O C28 I3 109.8(4) . . ?
O3 C1 C2 111.0(5) . . ?
O4 C1 O3 123.8(6) . . ?
O4 C1 C2 125.2(5) . . ?
O18 C20 C19 108.5(6) . . ?
O17 C20 O18 127.1(6) . . ?
O17 C20 C19 124.3(7) . . ?
C8 C7 C6 118.6(5) . . ?
C5 C4 N1 104.7(5) . . ?
F4 C19 C18 107.0(5) . . ?
F4 C19 C20 105.9(4) . . ?
F3 C19 F4 106.6(5) . . ?
F3 C19 C18 109.7(5) . . ?
F3 C19 C20 107.6(5) . . ?
C18 C19 C20 119.4(5) . . ?
N2 C26 C27 104.8(5) . . ?
O7 C33 C32 107.4(5) . . ?
N1 C2 C1 106.4(4) . . ?
O2 C9 C8 110.7(6) . . ?
O1 C9 O2 128.0(7) . . ?
O1 C9 C8 121.2(7) . . ?
F2 C8 C7 111.4(5) . . ?
F2 C8 C9 110.5(5) . . ?
F1 C8 F2 104.9(5) . . ?
F1 C8 C7 107.2(5) . . ?
F1 C8 C9 105.4(5) . . ?
C7 C8 C9 116.5(5) . . ?
O3 B01N O5 110.6(5) . . ?
O3 B01N N1 102.2(5) . . ?
O3 B01N C6 110.1(5) . . ?
O5 B01N N1 100.6(4) . . ?
O5 B01N C6 114.9(5) . . ?
C6 B01N N1 117.3(5) . . ?
O9 B01O O11 110.1(5) . . ?
O9 B01O N2 102.6(4) . . ?
O9 B01O C28 109.8(5) . . ?
O11 B01O N2 100.5(4) . . ?
O11 B01O C28 114.8(5) . . ?
C28 B01O N2 118.2(5) . . ?
O15 B01Q O14 112.3(5) . . ?
O15 B01Q N3 100.9(4) . . ?
O15 B01Q C17 113.4(5) . . ?
O14 B01Q N3 103.0(4) . . ?
O14 B01Q C17 107.4(5) . . ?
C17 B01Q N3 119.5(5) . . ?
C22 C21 O18 110.3(8) . . ?
C11 C10 O2 110.5(6) . . ?

loop_
_geom_bond_atom_site_label_1
_geom_bond_atom_site_label_2
_geom_bond_distance
_geom_bond_site_symmetry_2
_geom_bond_publ_flag
I2 C17 2.172(5) . ?
I3 C28 2.177(6) . ?
I1 C6 2.182(6) . ?
F2 C8 1.374(7) . ?
F4 C19 1.368(7) . ?
F3 C19 1.355(7) . ?
O3 C1 1.330(7) . ?
O3 B01N 1.469(8) . ?
F5 C30 1.378(7) . ?
F6 C30 1.371(7) . ?
O15 C15 1.334(7) . ?
O15 B01Q 1.476(8) . ?
O14 C13 1.338(6) . ?
O14 B01Q 1.477(8) . ?
F1 C8 1.370(7) . ?
O9 C24 1.322(7) . ?
O9 B01O 1.465(8) . ?
O5 C5 1.321(7) . ?
O5 B01N 1.474(8) . ?
O11 C27 1.329(7) . ?
O11 B01O 1.478(7) . ?
O7 C31 1.304(7) . ?
O7 C33 1.457(7) . ?
O13 C13 1.193(7) . ?
O10 C24 1.209(7) . ?
O16 C15 1.217(7) . ?
O4 C1 1.195(7) . ?
O12 C27 1.205(7) . ?
O8 C31 1.191(7) . ?
O18 C20 1.327(8) . ?
O18 C21 1.473(7) . ?
O6 C5 1.215(7) . ?
N3 C16 1.495(7) . ?
N3 C12 1.506(7) . ?
N3 C14 1.498(8) . ?
N3 B01Q 1.630(8) . ?
O17 C20 1.194(8) . ?
N2 C23 1.502(7) . ?
N2 C25 1.500(7) . ?
N2 C26 1.497(7) . ?
N2 B01O 1.640(8) . ?
N1 C3 1.506(7) . ?
N1 C4 1.504(7) . ?
N1 C2 1.508(8) . ?
N1 B01N 1.648(8) . ?
O2 C9 1.307(9) . ?
O2 C10 1.478(8) . ?
O1 C9 1.195(8) . ?
C15 C16 1.507(9) . ?
C29 C30 1.505(7) . ?
C29 C28 1.532(8) . ?
C17 C18 1.527(8) . ?
C17 B01Q 1.609(8) . ?
C24 C23 1.499(8) . ?
C27 C26 1.506(9) . ?
C13 C12 1.507(8) . ?
C18 C19 1.521(8) . ?
C6 C7 1.515(8) . ?
C6 B01N 1.605(8) . ?
C30 C31 1.540(9) . ?
C5 C4 1.500(8) . ?
C28 B01O 1.614(8) . ?
C1 C2 1.511(9) . ?
C20 C19 1.531(8) . ?
C7 C8 1.504(7) . ?
C33 C32 1.485(9) . ?
C9 C8 1.535(9) . ?
C21 C22 1.348(13) . ?
C10 C11 1.442(9) . ?
